data_4337433
loop_
_publ_author_name
'Baya, Miguel'
'Bel\'io, Ursula'
'Mart\'in, Antonio'

_publ_section_title
;
 Synthesis, characterization, and computational study of complexes
 containing Pt&#x00B7;&#x00B7;&#x00B7;H hydrogen bonding interactions.
;
_journal_issue 1
_journal_name_full 'Inorganic chemistry'
_journal_page_first 189
_journal_page_last 200
_journal_paper_doi 10.1021/ic402036p
_journal_volume 53
_journal_year 2014
_chemical_formula_sum 'C30 H18 Cl3 F5 N2 O Pt'
_chemical_formula_weight 818.90
_chemical_name_systematic
; 
 ? 
;
_space_group_IT_number 14
_symmetry_cell_setting monoclinic
_symmetry_space_group_name_Hall '-P 2yn'
_symmetry_space_group_name_H-M 'P 1 21/n 1'
_atom_sites_solution_hydrogens geom
_atom_sites_solution_primary direct
_atom_sites_solution_secondary difmap
_audit_creation_method SHELXL-97
_cell_angle_alpha 90.00
_cell_angle_beta 107.556(2)
_cell_angle_gamma 90.00
_cell_formula_units_Z 4
_cell_length_a 10.9721(2)
_cell_length_b 15.5286(2)
_cell_length_c 16.6883(2)
_cell_measurement_reflns_used 17816
_cell_measurement_temperature 100(2)
_cell_measurement_theta_max 28.9700
_cell_measurement_theta_min 4.4940
_cell_volume 2710.94(7)
_computing_cell_refinement
;
CrysAlisPro, Agilent Technologies,
Version 1.171.36.28 (release 01-02-2013 CrysAlis171 .NET)
(compiled Feb  1 2013,16:14:44)
;
_computing_data_collection
;
CrysAlisPro, Agilent Technologies,
Version 1.171.36.28 (release 01-02-2013 CrysAlis171 .NET)
(compiled Feb  1 2013,16:14:44)
;
_computing_data_reduction
;
CrysAlisPro, Agilent Technologies,
Version 1.171.36.28 (release 01-02-2013 CrysAlis171 .NET)
(compiled Feb  1 2013,16:14:44)
;
_computing_structure_refinement 'SHELXL-97 (Sheldrick, 1997)'
_computing_structure_solution 'SHELXS-97 (Sheldrick, 1990)'
_diffrn_ambient_temperature 100(2)
_diffrn_detector_area_resol_mean 16.0655
_diffrn_measured_fraction_theta_full 0.995
_diffrn_measured_fraction_theta_max 0.917
_diffrn_measurement_details
;
  1 omega  -46.00   46.00   0.5000   10.0000
omega____ theta____ kappa____ phi______ frames
    -       22.1490  -57.0000  150.0000 184

  2 omega  -30.00   -4.00   0.5000   10.0000
omega____ theta____ kappa____ phi______ frames
    -       22.1490   19.0000  120.0000 52

  3 omega   61.00   87.00   0.5000   10.0000
omega____ theta____ kappa____ phi______ frames
    -       22.1490   19.0000  120.0000 52

  4 omega    0.00   93.00   0.5000   10.0000
omega____ theta____ kappa____ phi______ frames
    -       22.1490   57.0000  -60.0000 186

  5 omega  -25.00   25.00   0.5000   10.0000
omega____ theta____ kappa____ phi______ frames
    -      -19.9615  -99.0000  150.0000 100

  6 omega   -2.00   93.00   0.5000   10.0000
omega____ theta____ kappa____ phi______ frames
    -       22.1490   57.0000   90.0000 190

  7 omega   34.00  102.00   0.5000   10.0000
omega____ theta____ kappa____ phi______ frames
    -       22.1490  179.0000 -180.0000 136

  8 omega   34.00   92.00   0.5000   10.0000
omega____ theta____ kappa____ phi______ frames
    -       22.1490  179.0000    0.0000 116

  9 omega  -51.00   54.00   0.5000   10.0000
omega____ theta____ kappa____ phi______ frames
    -       22.1490  -37.0000  -60.0000 210

;
_diffrn_measurement_device_type 'Xcalibur, Sapphire3'
_diffrn_measurement_method '\w scans'
_diffrn_orient_matrix_UB_11 0.0576911000
_diffrn_orient_matrix_UB_12 -0.0070608000
_diffrn_orient_matrix_UB_13 0.0327858000
_diffrn_orient_matrix_UB_21 0.0278294000
_diffrn_orient_matrix_UB_22 0.0362130000
_diffrn_orient_matrix_UB_23 -0.0136392000
_diffrn_orient_matrix_UB_31 -0.0222678000
_diffrn_orient_matrix_UB_32 0.0269277000
_diffrn_orient_matrix_UB_33 0.0269432000
_diffrn_radiation_monochromator graphite
_diffrn_radiation_source 'fine-focus sealed tube'
_diffrn_radiation_type MoK\a
_diffrn_radiation_wavelength 0.71073
_diffrn_reflns_av_R_equivalents 0.0226
_diffrn_reflns_av_sigmaI/netI 0.0155
_diffrn_reflns_limit_h_max 14
_diffrn_reflns_limit_h_min -14
_diffrn_reflns_limit_k_max 20
_diffrn_reflns_limit_k_min -21
_diffrn_reflns_limit_l_max 22
_diffrn_reflns_limit_l_min -22
_diffrn_reflns_number 30600
_diffrn_reflns_theta_full 25.00
_diffrn_reflns_theta_max 28.96
_diffrn_reflns_theta_min 4.39
_exptl_absorpt_coefficient_mu 5.536
_exptl_absorpt_correction_T_max 0.3164
_exptl_absorpt_correction_T_min 0.2405
_exptl_absorpt_correction_type multi-scan
_exptl_absorpt_process_details
;
CrysAlisPro, Agilent Technologies,
Version 1.171.36.28 (release 01-02-2013 CrysAlis171 .NET)
(compiled Feb  1 2013,16:14:44)
Empirical absorption correction using spherical harmonics,
 implemented in SCALE3 ABSPACK scaling algorithm.
;
_exptl_crystal_colour 'pale yellow'
_exptl_crystal_density_diffrn 2.006
_exptl_crystal_density_method 'not measured'
_exptl_crystal_description prismatic
_exptl_crystal_F_000 1576
_exptl_crystal_size_max 0.36
_exptl_crystal_size_mid 0.29
_exptl_crystal_size_min 0.27
_refine_diff_density_max 1.189
_refine_diff_density_min -0.839
_refine_diff_density_rms 0.083
_refine_ls_extinction_method none
_refine_ls_goodness_of_fit_ref 1.059
_refine_ls_hydrogen_treatment refall
_refine_ls_matrix_type full
_refine_ls_number_parameters 451
_refine_ls_number_reflns 6571
_refine_ls_number_restraints 0
_refine_ls_restrained_S_all 1.059
_refine_ls_R_factor_all 0.0191
_refine_ls_R_factor_gt 0.0174
_refine_ls_shift/su_max 0.003
_refine_ls_shift/su_mean 0.000
_refine_ls_structure_factor_coef Fsqd
_refine_ls_weighting_details 'calc w=1/[\s^2^(Fo^2^)+(0.0200P)^2^+3.6499P] where P=(Fo^2^+2Fc^2^)/3'
_refine_ls_weighting_scheme calc
_refine_ls_wR_factor_gt 0.0424
_refine_ls_wR_factor_ref 0.0432
_reflns_number_gt 6252
_reflns_number_total 6571
_reflns_threshold_expression >2sigma(I)
_cod_data_source_file ic402036p_si_002.cif
_cod_data_source_block 2
_cod_database_code 4337433

loop_
_symmetry_equiv_pos_as_xyz
'x, y, z'
'-x+1/2, y+1/2, -z+1/2'
'-x, -y, -z'
'x-1/2, -y-1/2, z-1/2'

loop_
_atom_site_label
_atom_site_type_symbol
_atom_site_fract_x
_atom_site_fract_y
_atom_site_fract_z
_atom_site_U_iso_or_equiv
_atom_site_adp_type
_atom_site_occupancy
_atom_site_symmetry_multiplicity
_atom_site_calc_flag
Pt Pt 0.570600(7) 0.666657(5) 0.735461(5) 0.01146(3) Uani 1 1 d
F1 F 0.47944(14) 0.79405(10) 0.85711(9) 0.0278(3) Uani 1 1 d
F2 F 0.56910(15) 0.82157(9) 1.02262(9) 0.0272(3) Uani 1 1 d
F3 F 0.76444(14) 0.72348(10) 1.12032(8) 0.0259(3) Uani 1 1 d
F4 F 0.87282(15) 0.60158(11) 1.04703(9) 0.0327(4) Uani 1 1 d
F5 F 0.79642(14) 0.57978(9) 0.88081(9) 0.0244(3) Uani 1 1 d
N1 N 0.48779(17) 0.63966(12) 0.60835(11) 0.0153(4) Uani 1 1 d
N2 N 0.72270(17) 0.74767(11) 0.71834(11) 0.0137(3) Uani 1 1 d
O O 0.77729(16) 0.56566(10) 0.69677(11) 0.0193(3) Uani 1 1 d
H1 H 0.709(4) 0.585(2) 0.712(2) 0.052(11) Uiso 1 1 d
C1 C 0.6353(2) 0.68685(14) 0.86018(13) 0.0146(4) Uani 1 1 d
C2 C 0.5814(2) 0.74615(14) 0.90149(14) 0.0172(4) Uani 1 1 d
C3 C 0.6228(2) 0.76069(15) 0.98730(14) 0.0186(4) Uani 1 1 d
C4 C 0.7223(2) 0.71190(15) 1.03691(14) 0.0188(4) Uani 1 1 d
C5 C 0.7780(2) 0.65073(16) 0.99902(15) 0.0200(5) Uani 1 1 d
C6 C 0.7355(2) 0.64031(14) 0.91318(14) 0.0168(4) Uani 1 1 d
C7 C 0.5181(2) 0.67109(15) 0.54290(15) 0.0196(5) Uani 1 1 d
H7 H 0.588(3) 0.7124(19) 0.5544(18) 0.027(8) Uiso 1 1 d
C8 C 0.4541(3) 0.64603(17) 0.46044(15) 0.0241(5) Uani 1 1 d
H8 H 0.479(3) 0.6710(19) 0.417(2) 0.035(9) Uiso 1 1 d
C9 C 0.3570(2) 0.58683(16) 0.44570(15) 0.0223(5) Uani 1 1 d
H9 H 0.316(3) 0.5696(17) 0.3932(18) 0.017(6) Uiso 1 1 d
C10 C 0.3222(2) 0.55223(15) 0.51362(14) 0.0185(4) Uani 1 1 d
C11 C 0.2225(2) 0.49051(15) 0.50626(15) 0.0211(5) Uani 1 1 d
H11 H 0.178(3) 0.4730(18) 0.4513(18) 0.022(7) Uiso 1 1 d
C12 C 0.1957(2) 0.46022(15) 0.57546(15) 0.0197(4) Uani 1 1 d
H12 H 0.134(3) 0.4227(19) 0.5710(18) 0.025(7) Uiso 1 1 d
C13 C 0.2662(2) 0.48813(13) 0.65879(14) 0.0159(4) Uani 1 1 d
C14 C 0.2442(2) 0.45699(14) 0.73255(15) 0.0170(4) Uani 1 1 d
H14 H 0.183(3) 0.4160(17) 0.7266(17) 0.017(6) Uiso 1 1 d
C15 C 0.3158(2) 0.48818(14) 0.80938(15) 0.0176(4) Uani 1 1 d
H15 H 0.302(3) 0.466(2) 0.859(2) 0.035(8) Uiso 1 1 d
C16 C 0.4109(2) 0.55134(14) 0.81667(14) 0.0158(4) Uani 1 1 d
H16 H 0.455(3) 0.5694(17) 0.8702(18) 0.018(7) Uiso 1 1 d
C17 C 0.43777(19) 0.58411(13) 0.74642(13) 0.0131(4) Uani 1 1 d
C18 C 0.3630(2) 0.55052(13) 0.66767(13) 0.0136(4) Uani 1 1 d
C19 C 0.3905(2) 0.58124(13) 0.59466(14) 0.0147(4) Uani 1 1 d
C20 C 0.7044(2) 0.83264(13) 0.71741(13) 0.0149(4) Uani 1 1 d
C21 C 0.8038(2) 0.89220(14) 0.72217(14) 0.0177(4) Uani 1 1 d
H21 H 0.783(3) 0.9529(18) 0.7188(16) 0.017(6) Uiso 1 1 d
C22 C 0.9237(2) 0.86413(15) 0.73172(14) 0.0180(4) Uani 1 1 d
H22 H 0.995(3) 0.8999(19) 0.7385(18) 0.024(7) Uiso 1 1 d
C23 C 0.9478(2) 0.77479(14) 0.73041(13) 0.0157(4) Uani 1 1 d
C24 C 1.0704(2) 0.74466(16) 0.73395(15) 0.0201(5) Uani 1 1 d
H24 H 1.136(3) 0.7847(17) 0.7405(16) 0.015(6) Uiso 1 1 d
C25 C 1.0903(2) 0.65907(15) 0.72501(16) 0.0204(5) Uani 1 1 d
H25 H 1.168(3) 0.6377(18) 0.7235(17) 0.017(6) Uiso 1 1 d
C26 C 0.9886(2) 0.60135(15) 0.71354(15) 0.0192(4) Uani 1 1 d
H26 H 1.004(3) 0.5445(18) 0.7083(16) 0.016(6) Uiso 1 1 d
C27 C 0.8682(2) 0.62787(14) 0.71169(13) 0.0159(4) Uani 1 1 d
C28 C 0.8436(2) 0.71697(13) 0.72117(13) 0.0134(4) Uani 1 1 d
C29 C 0.5762(2) 0.86801(16) 0.71387(17) 0.0219(5) Uani 1 1 d
H29C H 0.562(3) 0.920(2) 0.679(2) 0.033(8) Uiso 1 1 d
H29B H 0.511(3) 0.830(2) 0.689(2) 0.032(9) Uiso 1 1 d
H29A H 0.579(3) 0.884(2) 0.773(2) 0.037(9) Uiso 1 1 d
Cl1 Cl 0.78273(9) 0.75538(5) 0.47689(7) 0.0534(2) Uani 1 1 d
Cl2 Cl 0.86678(7) 0.93034(5) 0.52099(4) 0.03940(17) Uani 1 1 d
Cl3 Cl 0.59785(8) 0.88868(5) 0.46958(7) 0.0541(2) Uani 1 1 d
C30 C 0.7463(3) 0.86469(18) 0.45632(18) 0.0293(6) Uani 1 1 d
H30 H 0.741(3) 0.873(2) 0.401(2) 0.032(8) Uiso 1 1 d

loop_
_atom_site_aniso_label
_atom_site_aniso_U_11
_atom_site_aniso_U_22
_atom_site_aniso_U_33
_atom_site_aniso_U_23
_atom_site_aniso_U_13
_atom_site_aniso_U_12
Pt 0.01068(5) 0.01275(5) 0.01090(5) -0.00050(3) 0.00319(3) -0.00078(3)
F1 0.0298(8) 0.0329(8) 0.0197(7) 0.0018(6) 0.0061(6) 0.0174(6)
F2 0.0322(8) 0.0287(8) 0.0227(7) -0.0080(6) 0.0112(6) 0.0062(6)
F3 0.0248(7) 0.0396(8) 0.0118(6) -0.0062(6) 0.0030(5) -0.0011(6)
F4 0.0299(8) 0.0457(9) 0.0168(7) 0.0010(6) -0.0014(6) 0.0179(7)
F5 0.0254(7) 0.0276(7) 0.0184(7) -0.0033(6) 0.0040(6) 0.0111(6)
N1 0.0143(9) 0.0164(8) 0.0143(9) 0.0000(7) 0.0032(7) -0.0006(7)
N2 0.0143(9) 0.0146(8) 0.0114(8) -0.0001(6) 0.0028(7) -0.0008(7)
O 0.0174(8) 0.0133(7) 0.0300(9) -0.0046(6) 0.0113(7) -0.0026(6)
C1 0.0140(10) 0.0161(9) 0.0136(10) 0.0004(8) 0.0038(8) -0.0026(8)
C2 0.0152(10) 0.0190(10) 0.0166(10) 0.0008(8) 0.0038(8) 0.0016(8)
C3 0.0201(11) 0.0189(10) 0.0187(11) -0.0043(8) 0.0088(9) -0.0013(9)
C4 0.0196(11) 0.0251(11) 0.0114(10) -0.0041(8) 0.0041(8) -0.0061(9)
C5 0.0163(11) 0.0251(11) 0.0164(11) 0.0014(9) 0.0018(9) 0.0029(9)
C6 0.0176(11) 0.0159(10) 0.0172(10) -0.0031(8) 0.0056(8) 0.0008(8)
C7 0.0222(12) 0.0214(11) 0.0159(11) 0.0003(8) 0.0066(9) -0.0048(9)
C8 0.0305(13) 0.0285(12) 0.0137(11) 0.0009(9) 0.0073(10) -0.0067(10)
C9 0.0254(12) 0.0254(12) 0.0140(11) -0.0031(9) 0.0028(9) -0.0037(10)
C10 0.0191(11) 0.0189(10) 0.0161(10) -0.0013(8) 0.0030(8) 0.0003(9)
C11 0.0201(11) 0.0217(11) 0.0182(11) -0.0052(9) 0.0010(9) -0.0023(9)
C12 0.0168(11) 0.0168(10) 0.0245(12) -0.0044(9) 0.0048(9) -0.0045(9)
C13 0.0134(10) 0.0136(10) 0.0211(11) -0.0015(8) 0.0060(8) 0.0005(8)
C14 0.0141(10) 0.0128(10) 0.0263(12) 0.0010(8) 0.0094(9) -0.0005(8)
C15 0.0188(11) 0.0165(10) 0.0210(11) 0.0030(8) 0.0114(9) 0.0013(8)
C16 0.0141(10) 0.0179(10) 0.0160(10) -0.0018(8) 0.0057(8) 0.0022(8)
C17 0.0105(9) 0.0129(9) 0.0161(10) -0.0005(8) 0.0042(8) 0.0021(7)
C18 0.0108(9) 0.0135(9) 0.0161(10) -0.0017(8) 0.0034(8) 0.0009(8)
C19 0.0139(10) 0.0129(9) 0.0167(10) -0.0014(8) 0.0038(8) -0.0001(8)
C20 0.0164(10) 0.0153(10) 0.0121(10) 0.0006(7) 0.0028(8) 0.0000(8)
C21 0.0241(11) 0.0123(10) 0.0175(10) -0.0013(8) 0.0074(9) -0.0018(8)
C22 0.0224(11) 0.0163(10) 0.0164(10) -0.0018(8) 0.0078(9) -0.0065(9)
C23 0.0171(10) 0.0170(10) 0.0138(10) -0.0007(8) 0.0057(8) -0.0032(8)
C24 0.0161(11) 0.0203(11) 0.0255(12) -0.0006(9) 0.0085(9) -0.0056(9)
C25 0.0146(11) 0.0235(12) 0.0256(12) 0.0004(9) 0.0098(9) 0.0018(9)
C26 0.0210(11) 0.0145(10) 0.0226(11) 0.0000(9) 0.0072(9) 0.0011(9)
C27 0.0187(11) 0.0150(10) 0.0149(10) 0.0002(8) 0.0066(8) -0.0020(8)
C28 0.0148(10) 0.0141(9) 0.0114(9) 0.0004(7) 0.0039(8) -0.0012(8)
C29 0.0167(11) 0.0178(11) 0.0288(13) 0.0009(10) 0.0035(9) 0.0028(9)
Cl1 0.0504(5) 0.0348(4) 0.0910(7) 0.0137(4) 0.0453(5) 0.0117(3)
Cl2 0.0397(4) 0.0578(5) 0.0218(3) -0.0024(3) 0.0108(3) -0.0137(3)
Cl3 0.0327(4) 0.0317(4) 0.1040(8) 0.0095(4) 0.0296(4) 0.0033(3)
C30 0.0297(14) 0.0318(14) 0.0298(14) 0.0062(11) 0.0143(11) -0.0038(11)

loop_
_atom_type_symbol
_atom_type_description
_atom_type_scat_dispersion_real
_atom_type_scat_dispersion_imag
_atom_type_scat_source
C C 0.0033 0.0016 'International Tables Vol C Tables 4.2.6.8 and 6.1.1.4'
H H 0.0000 0.0000 'International Tables Vol C Tables 4.2.6.8 and 6.1.1.4'
N N 0.0061 0.0033 'International Tables Vol C Tables 4.2.6.8 and 6.1.1.4'
O O 0.0106 0.0060 'International Tables Vol C Tables 4.2.6.8 and 6.1.1.4'
F F 0.0171 0.0103 'International Tables Vol C Tables 4.2.6.8 and 6.1.1.4'
Cl Cl 0.1484 0.1585 'International Tables Vol C Tables 4.2.6.8 and 6.1.1.4'
Pt Pt -1.7033 8.3905 'International Tables Vol C Tables 4.2.6.8 and 6.1.1.4'

loop_
_geom_angle_atom_site_label_1
_geom_angle_atom_site_label_2
_geom_angle_atom_site_label_3
_geom_angle
C17 Pt C1 92.57(9)
C17 Pt N1 81.80(8)
C1 Pt N1 174.24(8)
C17 Pt N2 174.90(8)
C1 Pt N2 90.03(8)
N1 Pt N2 95.67(7)
C17 Pt H1 102.6(10)
C1 Pt H1 103.9(10)
N1 Pt H1 78.7(10)
N2 Pt H1 72.5(10)
C7 N1 C19 118.93(19)
C7 N1 Pt 128.57(16)
C19 N1 Pt 112.49(14)
C20 N2 C28 118.42(19)
C20 N2 Pt 117.04(15)
C28 N2 Pt 123.79(14)
C27 O H1 110(2)
C2 C1 C6 113.8(2)
C2 C1 Pt 123.27(16)
C6 C1 Pt 122.85(16)
F1 C2 C3 115.7(2)
F1 C2 C1 119.77(19)
C3 C2 C1 124.6(2)
F2 C3 C4 119.8(2)
F2 C3 C2 121.3(2)
C4 C3 C2 119.0(2)
F3 C4 C3 120.8(2)
F3 C4 C5 120.4(2)
C3 C4 C5 118.8(2)
F4 C5 C6 120.8(2)
F4 C5 C4 119.2(2)
C6 C5 C4 120.0(2)
F5 C6 C5 116.3(2)
F5 C6 C1 119.87(19)
C5 C6 C1 123.8(2)
N1 C7 C8 122.1(2)
N1 C7 H7 117.3(17)
C8 C7 H7 120.6(18)
C9 C8 C7 119.7(2)
C9 C8 H8 123(2)
C7 C8 H8 118(2)
C8 C9 C10 119.7(2)
C8 C9 H9 120.3(17)
C10 C9 H9 119.9(17)
C9 C10 C19 117.1(2)
C9 C10 C11 124.9(2)
C19 C10 C11 117.9(2)
C12 C11 C10 121.0(2)
C12 C11 H11 123.1(18)
C10 C11 H11 115.9(17)
C11 C12 C13 121.8(2)
C11 C12 H12 121.0(19)
C13 C12 H12 117.2(19)
C14 C13 C18 117.7(2)
C14 C13 C12 123.9(2)
C18 C13 C12 118.4(2)
C15 C14 C13 119.6(2)
C15 C14 H14 123.0(17)
C13 C14 H14 117.4(17)
C14 C15 C16 121.7(2)
C14 C15 H15 119(2)
C16 C15 H15 119(2)
C17 C16 C15 121.5(2)
C17 C16 H16 121.7(17)
C15 C16 H16 116.9(17)
C16 C17 C18 115.84(19)
C16 C17 Pt 131.39(16)
C18 C17 Pt 112.67(15)
C13 C18 C17 123.7(2)
C13 C18 C19 119.16(19)
C17 C18 C19 117.15(19)
N1 C19 C10 122.4(2)
N1 C19 C18 115.86(19)
C10 C19 C18 121.8(2)
N2 C20 C21 122.4(2)
N2 C20 C29 120.0(2)
C21 C20 C29 117.57(19)
C22 C21 C20 120.2(2)
C22 C21 H21 122.0(16)
C20 C21 H21 117.7(16)
C21 C22 C23 119.7(2)
C21 C22 H22 124.8(18)
C23 C22 H22 115.4(18)
C24 C23 C22 120.4(2)
C24 C23 C28 121.4(2)
C22 C23 C28 118.1(2)
C25 C24 C23 120.2(2)
C25 C24 H24 121.1(16)
C23 C24 H24 118.7(16)
C24 C25 C26 119.5(2)
C24 C25 H25 122.2(17)
C26 C25 H25 118.2(17)
C27 C26 C25 122.2(2)
C27 C26 H26 119.5(17)
C25 C26 H26 118.3(17)
O C27 C26 116.05(19)
O C27 C28 123.85(19)
C26 C27 C28 120.0(2)
N2 C28 C23 120.76(19)
N2 C28 C27 122.45(19)
C23 C28 C27 116.74(19)
C20 C29 H29C 108.1(19)
C20 C29 H29B 112(2)
H29C C29 H29B 108(3)
C20 C29 H29A 107.5(19)
H29C C29 H29A 109(3)
H29B C29 H29A 113(3)
Cl3 C30 Cl1 110.31(15)
Cl3 C30 Cl2 110.81(16)
Cl1 C30 Cl2 110.89(16)
Cl3 C30 H30 108(2)
Cl1 C30 H30 106(2)
Cl2 C30 H30 110(2)

loop_
_geom_bond_atom_site_label_1
_geom_bond_atom_site_label_2
_geom_bond_distance
Pt C17 1.990(2)
Pt C1 2.011(2)
Pt N1 2.0829(18)
Pt N2 2.1764(18)
Pt H1 2.10(4)
F1 C2 1.361(3)
F2 C3 1.341(3)
F3 C4 1.340(2)
F4 C5 1.343(3)
F5 C6 1.356(2)
N1 C7 1.327(3)
N1 C19 1.366(3)
N2 C20 1.334(3)
N2 C28 1.397(3)
O C27 1.357(3)
O H1 0.91(4)
C1 C2 1.385(3)
C1 C6 1.389(3)
C2 C3 1.384(3)
C3 C4 1.381(3)
C4 C5 1.381(3)
C5 C6 1.376(3)
C7 C8 1.398(3)
C7 H7 0.98(3)
C8 C9 1.372(4)
C8 H8 0.93(3)
C9 C10 1.407(3)
C9 H9 0.90(3)
C10 C19 1.408(3)
C10 C11 1.432(3)
C11 C12 1.358(3)
C11 H11 0.94(3)
C12 C13 1.439(3)
C12 H12 0.88(3)
C13 C14 1.409(3)
C13 C18 1.413(3)
C14 C15 1.374(3)
C14 H14 0.91(3)
C15 C16 1.410(3)
C15 H15 0.94(3)
C16 C17 1.389(3)
C16 H16 0.92(3)
C17 C18 1.422(3)
C18 C19 1.423(3)
C20 C21 1.414(3)
C20 C29 1.495(3)
C21 C22 1.348(3)
C21 H21 0.97(3)
C22 C23 1.414(3)
C22 H22 0.94(3)
C23 C24 1.408(3)
C23 C28 1.425(3)
C24 C25 1.363(3)
C24 H24 0.94(3)
C25 C26 1.399(3)
C25 H25 0.93(3)
C26 C27 1.375(3)
C26 H26 0.91(3)
C27 C28 1.428(3)
C29 H29C 0.98(3)
C29 H29B 0.93(3)
C29 H29A 1.00(3)
Cl1 C30 1.754(3)
Cl2 C30 1.758(3)
Cl3 C30 1.749(3)
C30 H30 0.91(3)
